data_2241675
loop_
_publ_author_name
'Chanthee, Songwuit'
'Punyain, Wikorn'
'Namuangrak, Supawadee'
'Chainok, Kittipong'

_publ_section_title
;
 Crystal structures of tetramethylammonium
 (2,2'-bipyridine)tetracyanidoferrate(III) trihydrate and
 poly[[(2,2'-bipyridine-\k^2^<i>N</i>,<i>N</i>')di-\m~2~-cyanido-dicyanido(\m-ethylenediamine)(ethylenediamine-\k^2^<i>N</i>,<i>N</i>')cadmium(II)iron(II)]
 monohydrate]
;
_journal_coeditor_code BG2584
_journal_issue 5
_journal_name_full 'Acta Crystallographica Section E'
_journal_page_first 741
_journal_page_last 746
_journal_paper_doi 10.1107/S2056989016006848
_journal_volume 72
_journal_year 2016
_chemical_formula_iupac '[Cd Fe (C N)4 (C10 H8 N2) (C2 H8 N2)2], H2 O'
_chemical_formula_moiety 'C18 H24 Cd1 Fe1 N10, H2 O'
_chemical_formula_sum 'C18 H26 Cd Fe N10 O'
_chemical_formula_weight 566.74
_chemical_name_systematic
;Poly[[(2,2'-bipyridine-\k^2^<i>N</i>,<i>N</i>')di-\m~2~-cyanido-dicyanido(\m-ethylenediamine)(ethylenediamine-\k^2^<i>N</i>,<i>N</i>')cadmium(II)iron(II)]
monohydrate]
;
_space_group_crystal_system monoclinic
_space_group_IT_number 15
_space_group_name_Hall '-C 2yc'
_space_group_name_H-M_alt 'C 1 2/c 1'
_symmetry_space_group_name_Hall '-C 2yc'
_symmetry_space_group_name_H-M 'C 1 2/c 1'
_atom_sites_solution_hydrogens mixed
_atom_sites_solution_primary direct
_audit_creation_method
;
Olex2 1.2
(compiled 2016.02.19 svn.r3266 for OlexSys, GUI svn.r5155)
;
_cell_angle_alpha 90
_cell_angle_beta 109.143(6)
_cell_angle_gamma 90
_cell_formula_units_Z 4
_cell_length_a 7.4184(14)
_cell_length_b 28.534(5)
_cell_length_c 11.094(2)
_cell_measurement_reflns_used 9748
_cell_measurement_temperature 296(2)
_cell_measurement_theta_max 30.326
_cell_measurement_theta_min 2.993
_cell_volume 2218.5(7)
_computing_cell_refinement
;
SAINT (Bruker, 2014)
;
_computing_data_collection
;
APEX2 (Bruker, 2014)
;
_computing_data_reduction
;
SAINT (Bruker, 2014)
;
_computing_molecular_graphics
;
<i>OLEX2</i> (Dolomanov <i>et al.</i>,  2009)
;
_computing_publication_material
;
publCIF (Westrip, 2010) and enCIFer (Allen <i>et al.</i>,  2004)
;
_computing_structure_refinement
;
SHELXL2014 (Sheldrick, 2015b)
;
_computing_structure_solution
;
SHELXT (Sheldrick, 2015a)
;
_diffrn_ambient_temperature 296(2)
_diffrn_detector_area_resol_mean 10.5
_diffrn_measured_fraction_theta_full 0.999
_diffrn_measured_fraction_theta_max 0.999
_diffrn_measurement_device 'four-circle KAPPA diffractometer'
_diffrn_measurement_device_type 'Bruker APEXII D8 QUEST CMOS'
_diffrn_measurement_method '\f and \w scans'
_diffrn_radiation_monochromator 'graphiteDouble Bounce Multilayer Mirror'
_diffrn_radiation_type MoK\a
_diffrn_radiation_wavelength 0.71073
_diffrn_reflns_av_R_equivalents 0.0380
_diffrn_reflns_limit_h_max 9
_diffrn_reflns_limit_h_min -9
_diffrn_reflns_limit_k_max 37
_diffrn_reflns_limit_k_min -38
_diffrn_reflns_limit_l_max 14
_diffrn_reflns_limit_l_min -14
_diffrn_reflns_number 51158
_diffrn_reflns_theta_full 26.000
_diffrn_reflns_theta_max 28.280
_diffrn_reflns_theta_min 2.993
_diffrn_standards_number 0
_exptl_absorpt_coefficient_mu 1.645
_exptl_absorpt_correction_T_max 0.7461
_exptl_absorpt_correction_T_min 0.6327
_exptl_absorpt_correction_type multi-scan
_exptl_absorpt_process_details
;
(SADABS; Bruker, 2014)
;
_exptl_crystal_colour 'dark red'
_exptl_crystal_density_diffrn 1.697
_exptl_crystal_density_method 'not measured'
_exptl_crystal_description block
_exptl_crystal_F_000 1144
_exptl_crystal_size_max 0.3
_exptl_crystal_size_mid 0.26
_exptl_crystal_size_min 0.14
_refine_diff_density_max 0.473
_refine_diff_density_min -0.467
_refine_ls_extinction_method none
_refine_ls_goodness_of_fit_ref 1.065
_refine_ls_hydrogen_treatment mixed
_refine_ls_matrix_type full
_refine_ls_number_parameters 146
_refine_ls_number_reflns 2757
_refine_ls_number_restraints 2
_refine_ls_restrained_S_all 1.075
_refine_ls_R_factor_all 0.0249
_refine_ls_R_factor_gt 0.0195
_refine_ls_shift/su_max 0.004
_refine_ls_shift/su_mean 0.000
_refine_ls_structure_factor_coef Fsqd
_refine_ls_weighting_details 'w=1/[\s^2^(Fo^2^)+(0.0207P)^2^+2.0817P] where P=(Fo^2^+2Fc^2^)/3'
_refine_ls_weighting_scheme calc
_refine_ls_wR_factor_gt 0.0441
_refine_ls_wR_factor_ref 0.0463
_reflns_number_gt 2478
_reflns_number_total 2757
_reflns_threshold_expression 'I > 2\s(I)'
_cod_data_source_file bg2584sup1.cif
_cod_data_source_block II
_cod_original_cell_volume 2218.3(7)
_cod_database_code 2241675
_shelx_space_group_comment
;
The symmetry employed for this shelxl refinement is uniquely defined
by the following loop, which should always be used as a source of
symmetry information in preference to the above space-group names.
They are only intended as comments.
;

loop_
_space_group_symop_operation_xyz
'x, y, z'
'-x, y, -z+1/2'
'x+1/2, y+1/2, z'
'-x+1/2, y+1/2, -z+1/2'
'-x, -y, -z'
'x, -y, z-1/2'
'-x+1/2, -y+1/2, -z'
'x+1/2, -y+1/2, z-1/2'

loop_
_atom_site_type_symbol
_atom_site_label
_atom_site_fract_x
_atom_site_fract_y
_atom_site_fract_z
_atom_site_U_iso_or_equiv
_atom_site_adp_type
_atom_site_calc_flag
_atom_site_occupancy
Cd Cd1 1.0000 0.49884(2) 0.7500 0.02579(6) Uani d 1
Fe Fe1 0.5000 0.37467(2) 0.7500 0.02273(7) Uani d 1
N N4 0.75926(17) 0.48296(5) 0.56872(12) 0.0267(3) Uani d 1
H H4A 0.7937 0.4917 0.5024 0.032 Uiso calc 1
H H4B 0.7400 0.4521 0.5632 0.032 Uiso calc 1
N N3 0.3184(2) 0.32132(5) 0.68950(13) 0.0302(3) Uani d 1
N N1 0.8094(2) 0.44919(5) 0.85021(13) 0.0322(3) Uani d 1
N N5 0.9225(2) 0.56629(5) 0.85229(14) 0.0366(3) Uani d 1
H H5A 0.7964 0.5699 0.8271 0.044 Uiso calc 1
H H5B 0.9639 0.5621 0.9365 0.044 Uiso calc 1
C C8 0.5794(2) 0.50634(5) 0.56058(14) 0.0268(3) Uani d 1
H H8A 0.5983 0.5400 0.5636 0.032 Uiso calc 1
H H8B 0.5425 0.4975 0.6336 0.032 Uiso calc 1
C C1 0.6899(2) 0.42120(5) 0.81322(14) 0.0247(3) Uani d 1
N N2 0.5958(3) 0.37056(6) 0.49974(16) 0.0510(4) Uani d 1
C C2 0.5568(2) 0.37319(5) 0.59168(15) 0.0304(3) Uani d 1
C C7 0.3972(3) 0.27812(6) 0.71567(17) 0.0359(4) Uani d 1
C C3 0.1298(3) 0.32437(7) 0.62837(18) 0.0397(4) Uani d 1
H H3 0.0746 0.3539 0.6117 0.048 Uiso calc 1
C C4 0.0142(3) 0.28557(8) 0.5892(2) 0.0524(5) Uani d 1
H H4 -0.1158 0.2891 0.5466 0.063 Uiso calc 1
C C9 1.0114(3) 0.60852(6) 0.82011(18) 0.0441(4) Uani d 1
H H9A 1.1459 0.6092 0.8702 0.053 Uiso calc 1
H H9B 0.9517 0.6363 0.8406 0.053 Uiso calc 1
C C6 0.2860(3) 0.23784(7) 0.6780(2) 0.0531(5) Uani d 1
H H6 0.3422 0.2084 0.6963 0.064 Uiso calc 1
C C5 0.0941(4) 0.24163(8) 0.6142(2) 0.0593(6) Uani d 1
H H5 0.0193 0.2150 0.5883 0.071 Uiso calc 1
O O1 0.5000 0.40519(9) 0.2500 0.0599(6) Uani d 1
H H1 0.510(5) 0.3877(6) 0.3156(11) 0.093(10) Uiso d 1

loop_
_atom_site_aniso_label
_atom_site_aniso_U_11
_atom_site_aniso_U_22
_atom_site_aniso_U_33
_atom_site_aniso_U_12
_atom_site_aniso_U_13
_atom_site_aniso_U_23
Cd1 0.01948(8) 0.02751(9) 0.02482(9) 0.000 -0.00030(6) 0.000
Fe1 0.02656(15) 0.01792(14) 0.02166(14) 0.000 0.00513(11) 0.000
N4 0.0199(6) 0.0310(7) 0.0259(6) 0.0007(5) 0.0030(5) -0.0003(5)
N3 0.0388(8) 0.0243(6) 0.0276(7) -0.0063(6) 0.0111(6) -0.0029(5)
N1 0.0300(7) 0.0325(7) 0.0321(7) -0.0047(6) 0.0074(6) 0.0002(6)
N5 0.0442(9) 0.0326(8) 0.0365(8) 0.0031(6) 0.0178(7) 0.0032(6)
C8 0.0190(7) 0.0330(8) 0.0239(7) 0.0019(6) 0.0009(6) -0.0024(6)
C1 0.0270(7) 0.0246(7) 0.0214(7) 0.0042(6) 0.0066(6) 0.0024(6)
N2 0.0791(13) 0.0434(9) 0.0369(9) 0.0018(9) 0.0277(9) 0.0007(7)
C2 0.0373(8) 0.0218(7) 0.0292(8) -0.0003(6) 0.0072(7) 0.0009(6)
C7 0.0507(10) 0.0233(8) 0.0370(9) -0.0040(7) 0.0188(8) -0.0015(7)
C3 0.0390(10) 0.0344(9) 0.0411(10) -0.0077(8) 0.0069(8) -0.0013(7)
C4 0.0465(11) 0.0498(12) 0.0560(13) -0.0194(9) 0.0100(10) -0.0085(10)
C9 0.0634(13) 0.0291(9) 0.0427(11) -0.0014(8) 0.0213(9) -0.0030(7)
C6 0.0699(15) 0.0250(9) 0.0675(14) -0.0094(9) 0.0265(12) -0.0060(9)
C5 0.0670(15) 0.0395(11) 0.0710(15) -0.0264(10) 0.0222(12) -0.0154(10)
O1 0.0733(15) 0.0704(15) 0.0342(11) 0.000 0.0151(11) 0.000

loop_
_atom_type_symbol
_atom_type_description
_atom_type_scat_dispersion_real
_atom_type_scat_dispersion_imag
_atom_type_scat_source
C C 0.0033 0.0016 'International Tables Vol C Tables 4.2.6.8 and 6.1.1.4'
H H 0.0000 0.0000 'International Tables Vol C Tables 4.2.6.8 and 6.1.1.4'
Cd Cd -0.8075 1.2024 'International Tables Vol C Tables 4.2.6.8 and 6.1.1.4'
Fe Fe 0.3463 0.8444 'International Tables Vol C Tables 4.2.6.8 and 6.1.1.4'
N N 0.0061 0.0033 'International Tables Vol C Tables 4.2.6.8 and 6.1.1.4'
O O 0.0106 0.0060 'International Tables Vol C Tables 4.2.6.8 and 6.1.1.4'

loop_
_geom_angle_atom_site_label_1
_geom_angle_atom_site_label_2
_geom_angle_atom_site_label_3
_geom_angle_site_symmetry_1
_geom_angle_site_symmetry_3
_geom_angle
N4 Cd1 N4 2_756 . 156.82(7)
N4 Cd1 N1 2_756 2_756 83.39(5)
N4 Cd1 N1 2_756 . 83.56(5)
N4 Cd1 N1 . . 83.39(5)
N4 Cd1 N1 . 2_756 83.56(5)
N4 Cd1 N5 2_756 . 88.96(5)
N4 Cd1 N5 . 2_756 88.96(5)
N4 Cd1 N5 . . 109.92(5)
N4 Cd1 N5 2_756 2_756 109.91(5)
N1 Cd1 N1 . 2_756 111.12(7)
N5 Cd1 N1 . 2_756 157.20(5)
N5 Cd1 N1 2_756 2_756 89.20(5)
N5 Cd1 N1 2_756 . 157.20(5)
N5 Cd1 N1 . . 89.20(5)
N5 Cd1 N5 . 2_756 73.24(7)
N3 Fe1 N3 . 2_656 80.69(8)
C1 Fe1 N3 2_656 . 94.13(6)
C1 Fe1 N3 . 2_656 94.12(6)
C1 Fe1 N3 2_656 2_656 174.82(6)
C1 Fe1 N3 . . 174.81(6)
C1 Fe1 C1 . 2_656 91.06(9)
C1 Fe1 C2 2_656 . 92.07(6)
C1 Fe1 C2 . . 89.69(7)
C1 Fe1 C2 2_656 2_656 89.69(7)
C1 Fe1 C2 . 2_656 92.07(7)
C2 Fe1 N3 2_656 2_656 90.11(6)
C2 Fe1 N3 . 2_656 87.98(6)
C2 Fe1 N3 . . 90.11(6)
C2 Fe1 N3 2_656 . 87.98(6)
C2 Fe1 C2 2_656 . 177.49(9)
Cd1 N4 H4A . . 108.8
Cd1 N4 H4B . . 108.8
H4A N4 H4B . . 107.7
C8 N4 Cd1 . . 113.68(9)
C8 N4 H4A . . 108.8
C8 N4 H4B . . 108.8
C7 N3 Fe1 . . 115.19(12)
C3 N3 Fe1 . . 126.62(12)
C3 N3 C7 . . 118.18(15)
C1 N1 Cd1 . . 135.03(12)
Cd1 N5 H5A . . 109.6
Cd1 N5 H5B . . 109.6
H5A N5 H5B . . 108.1
C9 N5 Cd1 . . 110.25(11)
C9 N5 H5A . . 109.6
C9 N5 H5B . . 109.6
N4 C8 C8 . 5_666 111.91(16)
N4 C8 H8A . . 109.2
N4 C8 H8B . . 109.2
C8 C8 H8A 5_666 . 109.2
C8 C8 H8B 5_666 . 109.2
H8A C8 H8B . . 107.9
N1 C1 Fe1 . . 178.15(14)
N2 C2 Fe1 . . 176.85(16)
N3 C7 C7 . 2_656 114.47(10)
N3 C7 C6 . . 120.93(18)
C6 C7 C7 . 2_656 124.60(13)
N3 C3 H3 . . 118.5
N3 C3 C4 . . 122.95(19)
C4 C3 H3 . . 118.5
C3 C4 H4 . . 120.5
C5 C4 C3 . . 119.0(2)
C5 C4 H4 . . 120.5
N5 C9 C9 . 2_756 110.03(14)
N5 C9 H9A . . 109.7
N5 C9 H9B . . 109.7
C9 C9 H9A 2_756 . 109.7
C9 C9 H9B 2_756 . 109.7
H9A C9 H9B . . 108.2
C7 C6 H6 . . 120.0
C5 C6 C7 . . 120.1(2)
C5 C6 H6 . . 120.0
C4 C5 H5 . . 120.6
C6 C5 C4 . . 118.82(19)
C6 C5 H5 . . 120.6

loop_
_geom_bond_atom_site_label_1
_geom_bond_atom_site_label_2
_geom_bond_site_symmetry_2
_geom_bond_distance
Cd1 N4 2_756 2.2546(13)
Cd1 N4 . 2.2547(13)
Cd1 N1 2_756 2.5046(14)
Cd1 N1 . 2.5045(14)
Cd1 N5 2_756 2.3981(15)
Cd1 N5 . 2.3980(15)
Fe1 N3 . 1.9976(14)
Fe1 N3 2_656 1.9976(14)
Fe1 C1 2_656 1.8951(16)
Fe1 C1 . 1.8950(16)
Fe1 C2 2_656 1.9362(17)
Fe1 C2 . 1.9363(17)
N4 H4A . 0.8900
N4 H4B . 0.8900
N4 C8 . 1.4681(19)
N3 C7 . 1.354(2)
N3 C3 . 1.343(2)
N1 C1 . 1.163(2)
N5 H5A . 0.8900
N5 H5B . 0.8900
N5 C9 . 1.473(2)
C8 C8 5_666 1.512(3)
C8 H8A . 0.9700
C8 H8B . 0.9700
N2 C2 . 1.150(2)
C7 C7 2_656 1.465(4)
C7 C6 . 1.396(3)
C3 H3 . 0.9300
C3 C4 . 1.380(3)
C4 H4 . 0.9300
C4 C5 . 1.376(3)
C9 C9 2_756 1.509(4)
C9 H9A . 0.9700
C9 H9B . 0.9700
C6 H6 . 0.9300
C6 C5 . 1.370(3)
C5 H5 . 0.9300
O1 H1 . 0.865(9)

loop_
_geom_hbond_atom_site_label_D
_geom_hbond_atom_site_label_H
_geom_hbond_atom_site_label_A
_geom_hbond_site_symmetry_A
_geom_hbond_distance_DH
_geom_hbond_distance_HA
_geom_hbond_distance_DA
_geom_hbond_angle_DHA
N5 H5A O1 5_666 0.89 2.20 3.0726(18) 166.8
O1 H1 N2 . 0.865(9) 1.991(10) 2.8045(19) 156(2)

loop_
_geom_torsion_atom_site_label_1
_geom_torsion_atom_site_label_2
_geom_torsion_atom_site_label_3
_geom_torsion_atom_site_label_4
_geom_torsion_site_symmetry_1
_geom_torsion_site_symmetry_4
_geom_torsion
Cd1 N4 C8 C8 . 5_666 -178.38(14)
Cd1 N5 C9 C9 . 2_756 43.1(2)
Fe1 N3 C7 C7 . 2_656 0.1(2)
Fe1 N3 C7 C6 . . -179.70(15)
Fe1 N3 C3 C4 . . 179.74(15)
N3 C7 C6 C5 . . -0.3(3)
N3 C3 C4 C5 . . 0.4(3)
C7 N3 C3 C4 . . -1.2(3)
C7 C7 C6 C5 2_656 . 179.9(2)
C7 C6 C5 C4 . . -0.5(4)
C3 N3 C7 C7 . 2_656 -179.03(18)
C3 N3 C7 C6 . . 1.2(3)
C3 C4 C5 C6 . . 0.4(4)

_cod_database_fobs_code 2241675
